data_7031049
loop_
_publ_author_name
'Rahanyan, Nelli'
'Duttwyler, Simon'
'Linden, Anthony'
'Baldridge, Kim K.'
'Siegel, Jay S.'

_publ_section_title
;
 Cu(i) and Ag(i) complexes of 7,10-bis-N-heterocycle-diazafluoranthenes:
 programmed molecular grids?
;
_journal_issue 28
_journal_name_full 'Dalton transactions (Cambridge, England : 2003)'
_journal_page_first 11027
_journal_page_last 11038
_journal_paper_doi 10.1039/c4dt01460j
_journal_volume 43
_journal_year 2014
_chemical_formula_moiety 'C60 H56 Ag2 N12 2+, 2(F6 P -), 0.5(C H2 Cl2), 0.5(C6 H5 Cl), 0.5(C6 H14)'
_chemical_formula_sum 'C66.5 H66.5 Ag2 Cl1.5 F12 N12 P2'
_chemical_formula_weight 1592.68
_chemical_name_systematic
; 
 ? 
;
_space_group_IT_number 14
_symmetry_cell_setting monoclinic
_symmetry_Int_Tables_number 14
_symmetry_space_group_name_Hall '-P 2ybc'
_symmetry_space_group_name_H-M 'P 1 21/c 1'
_atom_sites_solution_hydrogens geom
_atom_sites_solution_primary direct
_atom_sites_solution_secondary difmap
_audit_creation_date 09-05-06
_audit_creation_method SHELXL-97
_cell_angle_alpha 90.00
_cell_angle_beta 90.2002(6)
_cell_angle_gamma 90.00
_cell_formula_units_Z 4
_cell_length_a 17.7686(1)
_cell_length_b 16.8498(2)
_cell_length_c 23.2107(2)
_cell_measurement_reflns_used 221922
_cell_measurement_temperature 160(1)
_cell_measurement_theta_max 26.0
_cell_measurement_theta_min 2.9
_cell_volume 6949.18(11)
_computing_cell_refinement 'DENZO-SMN (Otwinowski & Minor, 1997)'
_computing_data_collection 'COLLECT (Nonius, 2000)'
_computing_data_reduction 'DENZO-SMN and SCALEPACK (Otwinowski & Minor, 1997)'
_computing_molecular_graphics 'ORTEPII (Johnson, 1976)'
_computing_publication_material 'SHELXL97 and PLATON (Spek, 2006)'
_computing_structure_refinement 'SHELXL97 (Sheldrick, 1997)'
_computing_structure_solution 'SIR92 (Altomare et al., 1994)'
_diffrn_ambient_temperature 160(1)
_diffrn_detector '65 mm CCD camera on \k goniostat'
_diffrn_detector_area_resol_mean 9
_diffrn_measured_fraction_theta_full 0.997
_diffrn_measured_fraction_theta_max 0.997
_diffrn_measurement_device_type 'Nonius KappaCCD area-detector diffractometer'
_diffrn_measurement_method '\w scans with \k offsets'
_diffrn_radiation_monochromator 'horizontally mounted graphite crystal'
_diffrn_radiation_source 'Nonius FR590 sealed tube generator'
_diffrn_radiation_type 'Mo K\a'
_diffrn_radiation_wavelength 0.71073
_diffrn_reflns_av_R_equivalents 0.0659
_diffrn_reflns_av_sigmaI/netI 0.0334
_diffrn_reflns_limit_h_max 21
_diffrn_reflns_limit_h_min -21
_diffrn_reflns_limit_k_max 20
_diffrn_reflns_limit_k_min -20
_diffrn_reflns_limit_l_max 28
_diffrn_reflns_limit_l_min -28
_diffrn_reflns_number 140014
_diffrn_reflns_theta_full 26.02
_diffrn_reflns_theta_max 26.02
_diffrn_reflns_theta_min 2.99
_diffrn_standards_decay_% 0
_diffrn_standards_number 0
_exptl_absorpt_coefficient_mu 0.748
_exptl_absorpt_correction_T_max 0.967
_exptl_absorpt_correction_T_min 0.882
_exptl_absorpt_correction_type multi-scan
_exptl_absorpt_process_details '(Blessing, 1995)'
_exptl_crystal_colour yellow
_exptl_crystal_density_diffrn 1.522
_exptl_crystal_density_method 'not measured'
_exptl_crystal_description plate
_exptl_crystal_F_000 3228
_exptl_crystal_size_max 0.30
_exptl_crystal_size_mid 0.22
_exptl_crystal_size_min 0.05
_platon_squeeze_details ' ?'
_refine_diff_density_max 1.014
_refine_diff_density_min -0.977
_refine_diff_density_rms 0.102
_refine_ls_extinction_method none
_refine_ls_goodness_of_fit_ref 1.074
_refine_ls_hydrogen_treatment constr
_refine_ls_matrix_type full
_refine_ls_number_parameters 915
_refine_ls_number_reflns 13650
_refine_ls_number_restraints 234
_refine_ls_restrained_S_all 1.075
_refine_ls_R_factor_all 0.0728
_refine_ls_R_factor_gt 0.0543
_refine_ls_shift/su_max 0.001
_refine_ls_shift/su_mean 0.000
_refine_ls_structure_factor_coef Fsqd
_refine_ls_weighting_details 'w=1/[\s^2^(Fo^2^)+(0.0848P)^2^+9.1829P] where P=(Fo^2^+2Fc^2^)/3'
_refine_ls_weighting_scheme calc
_refine_ls_wR_factor_gt 0.1511
_refine_ls_wR_factor_ref 0.1623
_reflns_number_gt 10805
_reflns_number_total 13650
_reflns_threshold_expression 'I > 2\s(I)'
_cod_data_source_file c4dt01460j1.cif
_cod_data_source_block VII
_cod_depositor_comments 'Adding full bibliography for 7031040--7031051.cif.'
_cod_original_formula_sum 'C66.50 H66.50 Ag2 Cl1.50 F12 N12 P2'
_cod_database_code 7031049

loop_
_symmetry_equiv_pos_as_xyz
'x, y, z'
'-x, y+1/2, -z+1/2'
'-x, -y, -z'
'x, -y-1/2, z-1/2'

loop_
_atom_site_label
_atom_site_type_symbol
_atom_site_fract_x
_atom_site_fract_y
_atom_site_fract_z
_atom_site_U_iso_or_equiv
_atom_site_adp_type
_atom_site_occupancy
_atom_site_symmetry_multiplicity
_atom_site_calc_flag
_atom_site_refinement_flags
_atom_site_disorder_assembly
_atom_site_disorder_group
P1 P 0.99557(7) 0.00236(6) 0.37820(4) 0.0414(3) Uani 1 1 d D . .
F1A F 1.0529(5) 0.0707(5) 0.3958(4) 0.061(2) Uani 0.522(14) 1 d PDU A 1
F2A F 0.9385(4) -0.0660(5) 0.3592(4) 0.061(2) Uani 0.522(14) 1 d PDU A 1
F3A F 1.0558(5) -0.0646(5) 0.3925(5) 0.069(3) Uani 0.522(14) 1 d PDU A 1
F4A F 0.9364(5) 0.0698(4) 0.3620(5) 0.071(3) Uani 0.522(14) 1 d PDU A 1
F5A F 1.0237(8) 0.0060(4) 0.3133(2) 0.078(3) Uani 0.522(14) 1 d PDU A 1
F6A F 0.9646(6) -0.0014(4) 0.4425(2) 0.063(2) Uani 0.522(14) 1 d PDU A 1
F1B F 1.0435(5) 0.0669(4) 0.4127(4) 0.046(2) Uani 0.478(14) 1 d PDU A 2
F2B F 0.9494(6) -0.0622(5) 0.3426(4) 0.065(3) Uani 0.478(14) 1 d PDU A 2
F3B F 1.0348(6) -0.0683(4) 0.4126(4) 0.055(2) Uani 0.478(14) 1 d PDU A 2
F4B F 0.9596(6) 0.0733(5) 0.3424(4) 0.071(3) Uani 0.478(14) 1 d PDU A 2
F5B F 1.0595(6) -0.0023(4) 0.3303(5) 0.069(3) Uani 0.478(14) 1 d PDU A 2
F6B F 0.9307(6) 0.0072(4) 0.4251(5) 0.069(3) Uani 0.478(14) 1 d PDU A 2
P2 P 0.21225(8) 0.00271(7) 0.17800(6) 0.0528(3) Uani 1 1 d D . .
F7A F 0.2288(11) -0.0752(6) 0.2143(7) 0.092(4) Uani 0.44(3) 1 d PDU B 1
F8A F 0.1958(11) 0.0800(6) 0.1414(7) 0.082(4) Uani 0.44(3) 1 d PDU B 1
F9A F 0.3000(2) 0.0140(11) 0.1692(8) 0.085(4) Uani 0.44(3) 1 d PDU B 1
F10A F 0.1241(3) -0.0089(12) 0.1862(7) 0.091(4) Uani 0.44(3) 1 d PDU B 1
F11A F 0.2074(9) -0.0501(9) 0.1216(5) 0.081(3) Uani 0.44(3) 1 d PDU B 1
F12A F 0.2175(9) 0.0564(9) 0.2340(5) 0.092(4) Uani 0.44(3) 1 d PDU B 1
F7B F 0.2187(9) -0.0586(7) 0.2297(5) 0.085(3) Uani 0.56(3) 1 d PDU B 2
F8B F 0.2058(8) 0.0634(7) 0.1261(5) 0.090(3) Uani 0.56(3) 1 d PDU B 2
F9B F 0.2984(3) -0.0118(10) 0.1641(5) 0.082(3) Uani 0.56(3) 1 d PDU B 2
F10B F 0.1256(3) 0.0168(11) 0.1915(6) 0.097(3) Uani 0.56(3) 1 d PDU B 2
F11B F 0.1889(7) -0.0680(5) 0.1368(5) 0.074(3) Uani 0.56(3) 1 d PDU B 2
F12B F 0.2362(8) 0.0742(5) 0.2186(6) 0.101(3) Uani 0.56(3) 1 d PDU B 2
Ag1 Ag 0.995422(18) 0.11289(2) 0.126642(13) 0.03998(12) Uani 1 1 d . . .
Ag2 Ag 0.989553(18) -0.097220(19) 0.122505(13) 0.03781(12) Uani 1 1 d . . .
N1 N 0.92591(17) 0.04519(19) 0.19781(13) 0.0289(7) Uani 1 1 d . . .
N15 N 0.92395(17) -0.03376(19) 0.19597(13) 0.0296(7) Uani 1 1 d . . .
N18 N 0.93222(18) 0.20394(19) 0.18714(13) 0.0310(7) Uani 1 1 d . . .
N22 N 0.87658(17) 0.21353(18) 0.27968(13) 0.0297(7) Uani 1 1 d . . .
N32 N 0.91801(17) -0.19018(19) 0.17523(14) 0.0328(7) Uani 1 1 d . . .
N36 N 0.86799(17) -0.20649(19) 0.26904(13) 0.0306(7) Uani 1 1 d . . .
N37 N 1.05666(16) 0.04642(19) 0.05377(12) 0.0268(6) Uani 1 1 d . . .
N51 N 1.05342(16) -0.03281(19) 0.05236(12) 0.0264(6) Uani 1 1 d . . .
N54 N 1.09553(18) 0.20148(19) 0.08036(13) 0.0326(7) Uani 1 1 d . . .
N58 N 1.10601(19) 0.2192(2) -0.02125(14) 0.0379(8) Uani 1 1 d . . .
N68 N 1.08296(18) -0.1931(2) 0.07177(14) 0.0339(7) Uani 1 1 d . . .
N72 N 1.08377(19) -0.2007(2) -0.03101(14) 0.0362(8) Uani 1 1 d . . .
C2 C 0.8790(2) 0.0865(2) 0.23223(15) 0.0261(8) Uani 1 1 d . . .
C3 C 0.82290(19) 0.0482(2) 0.26409(14) 0.0242(7) Uani 1 1 d . . .
C4 C 0.7609(2) 0.0753(2) 0.30198(15) 0.0281(8) Uani 1 1 d . . .
C5 C 0.7343(2) 0.1475(2) 0.32195(16) 0.0303(8) Uani 1 1 d . . .
H5 H 0.7576 0.1954 0.3099 0.036 Uiso 1 1 calc R . .
C6 C 0.6723(2) 0.1499(2) 0.36044(16) 0.0322(8) Uani 1 1 d . . .
C7 C 0.6375(2) 0.0805(2) 0.37685(16) 0.0342(9) Uani 1 1 d . . .
H7 H 0.5954 0.0829 0.4020 0.041 Uiso 1 1 calc R . .
C8 C 0.6629(2) 0.0059(2) 0.35710(18) 0.0338(9) Uani 1 1 d . . .
C9 C 0.6335(2) -0.0691(2) 0.37358(17) 0.0344(9) Uani 1 1 d . . .
H9 H 0.5910 -0.0712 0.3983 0.041 Uiso 1 1 calc R . .
C10 C 0.6654(2) -0.1392(2) 0.35441(16) 0.0330(8) Uani 1 1 d . . .
C11 C 0.7276(2) -0.1368(2) 0.31624(16) 0.0306(8) Uani 1 1 d . . .
H11 H 0.7489 -0.1850 0.3025 0.037 Uiso 1 1 calc R . .
C12 C 0.7577(2) -0.0645(2) 0.29874(15) 0.0280(8) Uani 1 1 d . . .
C13 C 0.8209(2) -0.0371(2) 0.26242(14) 0.0256(7) Uani 1 1 d . . .
C14 C 0.87459(19) -0.0757(2) 0.22807(15) 0.0250(7) Uani 1 1 d . . .
C16 C 0.7243(2) 0.0053(2) 0.32028(16) 0.0289(8) Uani 1 1 d . . .
C17 C 0.89627(19) 0.1731(2) 0.23324(15) 0.0263(8) Uani 1 1 d . . .
C19 C 0.9457(2) 0.2817(2) 0.18875(17) 0.0363(9) Uani 1 1 d . . .
H19 H 0.9717 0.3052 0.1574 0.044 Uiso 1 1 calc R . .
C20 C 0.9239(2) 0.3298(2) 0.23370(18) 0.0373(9) Uani 1 1 d . . .
H20 H 0.9318 0.3856 0.2333 0.045 Uiso 1 1 calc R . .
C21 C 0.8900(2) 0.2918(2) 0.27934(17) 0.0333(8) Uani 1 1 d . . .
H21 H 0.8755 0.3223 0.3119 0.040 Uiso 1 1 calc R . .
C23 C 0.6491(2) 0.2313(2) 0.38456(17) 0.0357(9) Uani 1 1 d . . .
C24 C 0.7157(2) 0.2666(3) 0.41818(19) 0.0454(10) Uani 1 1 d . . .
H241 H 0.7580 0.2752 0.3920 0.068 Uiso 1 1 calc R . .
H242 H 0.7309 0.2298 0.4488 0.068 Uiso 1 1 calc R . .
H243 H 0.7006 0.3173 0.4353 0.068 Uiso 1 1 calc R . .
C25 C 0.6271(3) 0.2877(3) 0.33555(19) 0.0448(10) Uani 1 1 d . . .
H251 H 0.6701 0.2950 0.3098 0.067 Uiso 1 1 calc R . .
H252 H 0.6123 0.3391 0.3517 0.067 Uiso 1 1 calc R . .
H253 H 0.5848 0.2651 0.3139 0.067 Uiso 1 1 calc R . .
C26 C 0.5814(2) 0.2243(3) 0.42566(19) 0.0443(10) Uani 1 1 d . . .
H261 H 0.5700 0.2766 0.4420 0.066 Uiso 1 1 calc R . .
H262 H 0.5936 0.1873 0.4568 0.066 Uiso 1 1 calc R . .
H263 H 0.5375 0.2048 0.4043 0.066 Uiso 1 1 calc R . .
C27 C 0.6379(2) -0.2204(2) 0.37596(17) 0.0356(9) Uani 1 1 d . . .
C28 C 0.5694(3) -0.2125(3) 0.4163(2) 0.0479(11) Uani 1 1 d . . .
H281 H 0.5278 -0.1871 0.3955 0.072 Uiso 1 1 calc R . .
H282 H 0.5833 -0.1801 0.4498 0.072 Uiso 1 1 calc R . .
H283 H 0.5538 -0.2653 0.4293 0.072 Uiso 1 1 calc R . .
C29 C 0.6148(3) -0.2736(3) 0.3259(2) 0.0520(12) Uani 1 1 d . . .
H291 H 0.5731 -0.2488 0.3047 0.078 Uiso 1 1 calc R . .
H292 H 0.5986 -0.3253 0.3408 0.078 Uiso 1 1 calc R . .
H293 H 0.6576 -0.2809 0.3000 0.078 Uiso 1 1 calc R . .
C30 C 0.7023(3) -0.2603(3) 0.4098(2) 0.0507(11) Uani 1 1 d . . .
H301 H 0.6849 -0.3112 0.4252 0.076 Uiso 1 1 calc R . .
H302 H 0.7179 -0.2258 0.4417 0.076 Uiso 1 1 calc R . .
H303 H 0.7451 -0.2692 0.3841 0.076 Uiso 1 1 calc R . .
C31 C 0.8863(2) -0.1626(2) 0.22357(15) 0.0278(8) Uani 1 1 d . . .
C33 C 0.9288(2) -0.2688(2) 0.17232(19) 0.0398(10) Uani 1 1 d . . .
H33 H 0.9509 -0.2904 0.1385 0.048 Uiso 1 1 calc R . .
C34 C 0.9093(2) -0.3195(2) 0.21635(19) 0.0387(9) Uani 1 1 d . . .
H34 H 0.9159 -0.3753 0.2132 0.046 Uiso 1 1 calc R . .
C35 C 0.8796(2) -0.2852(2) 0.26511(17) 0.0356(9) Uani 1 1 d . . .
H35 H 0.8670 -0.3180 0.2969 0.043 Uiso 1 1 calc R . .
C38 C 1.10139(19) 0.0869(2) 0.01776(15) 0.0267(8) Uani 1 1 d . . .
C39 C 1.14681(19) 0.0477(2) -0.02276(15) 0.0266(8) Uani 1 1 d . . .
C40 C 1.2045(2) 0.0734(2) -0.06399(15) 0.0290(8) Uani 1 1 d . . .
C41 C 1.2377(2) 0.1444(2) -0.07913(16) 0.0311(8) Uani 1 1 d . . .
H41 H 1.2199 0.1927 -0.0630 0.037 Uiso 1 1 calc R . .
C42 C 1.2991(2) 0.1457(2) -0.11917(16) 0.0315(8) Uani 1 1 d . . .
C43 C 1.3238(2) 0.0754(2) -0.14355(16) 0.0333(9) Uani 1 1 d . . .
H43 H 1.3628 0.0770 -0.1714 0.040 Uiso 1 1 calc R . .
C44 C 1.2924(2) 0.0013(2) -0.12802(17) 0.0303(8) Uani 1 1 d . . .
C45 C 1.3176(2) -0.0744(2) -0.14560(16) 0.0322(8) Uani 1 1 d . . .
H45 H 1.3558 -0.0780 -0.1740 0.039 Uiso 1 1 calc R . .
C46 C 1.2880(2) -0.1435(2) -0.12261(15) 0.0300(8) Uani 1 1 d . . .
C47 C 1.2273(2) -0.1385(2) -0.08289(16) 0.0293(8) Uani 1 1 d . . .
H47 H 1.2059 -0.1857 -0.0678 0.035 Uiso 1 1 calc R . .
C48 C 1.1990(2) -0.0650(2) -0.06584(15) 0.0279(8) Uani 1 1 d . . .
C49 C 1.14370(19) -0.0367(2) -0.02399(15) 0.0274(8) Uani 1 1 d . . .
C50 C 1.09479(19) -0.0741(2) 0.01508(15) 0.0263(8) Uani 1 1 d . . .
C52 C 1.2325(2) 0.0033(2) -0.08876(16) 0.0281(8) Uani 1 1 d . . .
C53 C 1.1006(2) 0.1746(2) 0.02578(15) 0.0295(8) Uani 1 1 d . . .
C55 C 1.1025(2) 0.2798(2) 0.08693(17) 0.0380(9) Uani 1 1 d . . .
H55 H 1.1005 0.3013 0.1247 0.046 Uiso 1 1 calc R . .
C56 C 1.1125(3) 0.3311(3) 0.04105(19) 0.0452(11) Uani 1 1 d . . .
H56 H 1.1195 0.3865 0.0465 0.054 Uiso 1 1 calc R . .
C57 C 1.1119(3) 0.2971(3) -0.01318(19) 0.0477(11) Uani 1 1 d . . .
H57 H 1.1158 0.3307 -0.0459 0.057 Uiso 1 1 calc R . .
C59 C 1.3360(2) 0.2258(2) -0.13207(17) 0.0352(9) Uani 1 1 d . . .
C60 C 1.2787(3) 0.2793(3) -0.1620(2) 0.0489(11) Uani 1 1 d . . .
H601 H 1.3012 0.3316 -0.1687 0.073 Uiso 1 1 calc R . .
H602 H 1.2342 0.2850 -0.1376 0.073 Uiso 1 1 calc R . .
H603 H 1.2641 0.2557 -0.1989 0.073 Uiso 1 1 calc R . .
C61 C 1.3615(3) 0.2648(3) -0.07509(18) 0.0484(11) Uani 1 1 d . . .
H611 H 1.3999 0.2316 -0.0566 0.073 Uiso 1 1 calc R . .
H612 H 1.3182 0.2703 -0.0493 0.073 Uiso 1 1 calc R . .
H613 H 1.3826 0.3174 -0.0831 0.073 Uiso 1 1 calc R . .
C62 C 1.4046(2) 0.2168(3) -0.17044(19) 0.0452(10) Uani 1 1 d . . .
H621 H 1.4250 0.2693 -0.1795 0.068 Uiso 1 1 calc R . .
H622 H 1.3901 0.1899 -0.2062 0.068 Uiso 1 1 calc R . .
H623 H 1.4430 0.1853 -0.1504 0.068 Uiso 1 1 calc R . .
C63 C 1.3196(2) -0.2256(2) -0.13709(16) 0.0322(8) Uani 1 1 d . . .
C64 C 1.3865(3) -0.2202(3) -0.17851(19) 0.0455(11) Uani 1 1 d . . .
H641 H 1.3708 -0.1933 -0.2140 0.068 Uiso 1 1 calc R . .
H642 H 1.4042 -0.2738 -0.1878 0.068 Uiso 1 1 calc R . .
H643 H 1.4274 -0.1902 -0.1602 0.068 Uiso 1 1 calc R . .
C65 C 1.3469(3) -0.2652(3) -0.08121(18) 0.0474(11) Uani 1 1 d . . .
H651 H 1.3866 -0.2327 -0.0637 0.071 Uiso 1 1 calc R . .
H652 H 1.3668 -0.3181 -0.0900 0.071 Uiso 1 1 calc R . .
H653 H 1.3048 -0.2701 -0.0543 0.071 Uiso 1 1 calc R . .
C66 C 1.2585(3) -0.2759(3) -0.1655(2) 0.0481(11) Uani 1 1 d . . .
H661 H 1.2147 -0.2790 -0.1400 0.072 Uiso 1 1 calc R . .
H662 H 1.2779 -0.3294 -0.1726 0.072 Uiso 1 1 calc R . .
H663 H 1.2435 -0.2515 -0.2021 0.072 Uiso 1 1 calc R . .
C67 C 1.08655(19) -0.1613(2) 0.01879(14) 0.0276(8) Uani 1 1 d . . .
C69 C 1.0824(2) -0.2723(3) 0.07422(18) 0.0393(9) Uani 1 1 d . . .
H69 H 1.0818 -0.2975 0.1108 0.047 Uiso 1 1 calc R . .
C70 C 1.0825(3) -0.3187(3) 0.02491(19) 0.0443(10) Uani 1 1 d . . .
H70 H 1.0831 -0.3750 0.0269 0.053 Uiso 1 1 calc R . .
C71 C 1.0818(3) -0.2795(3) -0.02659(18) 0.0451(11) Uani 1 1 d . . .
H71 H 1.0798 -0.3100 -0.0610 0.054 Uiso 1 1 calc R . .

loop_
_atom_site_aniso_label
_atom_site_aniso_U_11
_atom_site_aniso_U_22
_atom_site_aniso_U_33
_atom_site_aniso_U_23
_atom_site_aniso_U_13
_atom_site_aniso_U_12
P1 0.0741(8) 0.0220(5) 0.0283(6) 0.0005(4) -0.0034(5) -0.0025(5)
F1A 0.104(5) 0.036(4) 0.044(4) 0.005(3) -0.003(4) -0.019(3)
F2A 0.109(5) 0.036(3) 0.038(4) 0.000(3) -0.012(3) -0.021(3)
F3A 0.102(6) 0.032(3) 0.074(6) 0.003(3) -0.009(4) 0.004(4)
F4A 0.106(6) 0.037(4) 0.068(5) -0.013(3) -0.032(4) 0.017(4)
F5A 0.160(8) 0.043(4) 0.031(3) 0.000(2) 0.016(4) -0.014(4)
F6A 0.097(6) 0.057(4) 0.034(3) -0.006(2) 0.003(3) -0.020(4)
F1B 0.076(4) 0.022(3) 0.040(4) -0.003(3) -0.003(3) -0.012(3)
F2B 0.102(5) 0.043(4) 0.051(5) 0.002(4) -0.021(4) -0.009(4)
F3B 0.083(5) 0.021(3) 0.061(5) 0.015(3) -0.012(4) 0.000(3)
F4B 0.100(6) 0.037(4) 0.074(6) 0.011(4) -0.013(5) -0.004(4)
F5B 0.112(7) 0.038(4) 0.056(5) -0.007(3) 0.031(5) -0.003(4)
F6B 0.084(6) 0.040(4) 0.083(6) -0.012(4) 0.034(5) -0.012(4)
P2 0.0546(8) 0.0344(7) 0.0693(9) 0.0018(5) -0.0094(7) 0.0015(5)
F7A 0.104(6) 0.053(5) 0.119(8) 0.016(6) -0.021(7) 0.009(5)
F8A 0.102(7) 0.053(5) 0.092(6) 0.014(5) -0.005(6) 0.004(5)
F9A 0.058(5) 0.076(10) 0.122(7) 0.002(6) -0.013(4) -0.009(4)
F10A 0.060(5) 0.104(10) 0.109(7) 0.014(6) 0.004(5) 0.003(4)
F11A 0.079(7) 0.076(6) 0.089(6) -0.027(6) 0.003(5) -0.010(5)
F12A 0.127(8) 0.068(6) 0.080(6) -0.012(5) -0.019(6) 0.021(5)
F7B 0.111(6) 0.064(5) 0.080(5) 0.016(4) -0.022(5) -0.013(5)
F8B 0.093(6) 0.069(5) 0.109(6) 0.039(5) -0.029(6) -0.004(4)
F9B 0.053(4) 0.074(9) 0.117(5) -0.004(4) -0.008(4) 0.003(3)
F10B 0.064(4) 0.112(9) 0.115(6) -0.004(5) 0.008(4) 0.018(4)
F11B 0.086(6) 0.056(4) 0.078(5) -0.003(4) -0.007(4) -0.020(3)
F12B 0.119(6) 0.061(5) 0.123(6) -0.020(5) -0.023(5) -0.004(4)
Ag1 0.0493(2) 0.0387(2) 0.03212(18) -0.00423(13) 0.02143(14) -0.00452(13)
Ag2 0.0446(2) 0.0392(2) 0.02969(18) 0.00153(12) 0.01826(14) 0.00343(13)
N1 0.0342(17) 0.0275(17) 0.0253(16) -0.0013(13) 0.0079(13) 0.0007(13)
N15 0.0355(17) 0.0293(17) 0.0238(16) -0.0009(13) 0.0066(13) -0.0006(14)
N18 0.0351(17) 0.0318(18) 0.0261(16) 0.0084(13) 0.0076(13) 0.0042(13)
N22 0.0353(17) 0.0259(17) 0.0279(16) 0.0020(13) 0.0053(13) 0.0002(13)
N32 0.0319(17) 0.0362(19) 0.0304(17) -0.0109(14) 0.0076(13) -0.0053(14)
N36 0.0351(17) 0.0288(17) 0.0278(16) -0.0008(13) 0.0057(13) 0.0012(13)
N37 0.0265(15) 0.0322(17) 0.0217(15) 0.0011(12) 0.0046(12) 0.0022(13)
N51 0.0264(15) 0.0313(17) 0.0215(15) -0.0006(13) 0.0053(12) 0.0000(13)
N54 0.0397(18) 0.0316(18) 0.0265(16) 0.0011(13) 0.0036(14) 0.0051(14)
N58 0.046(2) 0.039(2) 0.0288(17) 0.0072(14) 0.0104(15) 0.0143(15)
N68 0.0331(17) 0.040(2) 0.0284(17) -0.0027(14) 0.0042(14) -0.0073(14)
N72 0.0417(19) 0.036(2) 0.0307(17) -0.0066(14) 0.0105(14) -0.0097(15)
C2 0.0289(18) 0.0287(19) 0.0209(17) 0.0031(14) 0.0020(14) 0.0054(15)
C3 0.0257(17) 0.0273(19) 0.0196(16) -0.0008(14) 0.0047(14) 0.0010(14)
C4 0.0284(19) 0.032(2) 0.0238(18) 0.0021(15) 0.0056(15) 0.0027(15)
C5 0.034(2) 0.028(2) 0.0297(19) -0.0001(15) 0.0049(16) 0.0007(15)
C6 0.034(2) 0.034(2) 0.0284(19) -0.0045(16) 0.0039(16) 0.0058(16)
C7 0.030(2) 0.043(2) 0.030(2) -0.0029(17) 0.0113(16) 0.0036(17)
C8 0.036(2) 0.034(2) 0.032(2) -0.0019(16) 0.0048(17) -0.0001(16)
C9 0.030(2) 0.040(2) 0.034(2) 0.0007(17) 0.0106(16) -0.0053(17)
C10 0.031(2) 0.039(2) 0.0294(19) 0.0019(17) 0.0041(16) -0.0039(16)
C11 0.0298(19) 0.032(2) 0.0300(19) -0.0007(16) 0.0054(15) -0.0021(16)
C12 0.0290(19) 0.031(2) 0.0244(18) -0.0023(15) 0.0037(15) -0.0013(15)
C13 0.0306(18) 0.0279(19) 0.0183(16) 0.0007(14) 0.0035(14) -0.0005(15)
C14 0.0273(18) 0.0261(19) 0.0217(17) 0.0011(14) 0.0022(14) -0.0006(14)
C16 0.029(2) 0.033(2) 0.0244(18) 0.0011(14) 0.0074(15) -0.0014(14)
C17 0.0244(17) 0.0284(19) 0.0261(18) 0.0035(15) 0.0049(14) 0.0020(14)
C19 0.037(2) 0.036(2) 0.036(2) 0.0138(17) 0.0073(17) 0.0020(17)
C20 0.040(2) 0.028(2) 0.044(2) 0.0040(18) 0.0031(18) -0.0016(17)
C21 0.036(2) 0.028(2) 0.036(2) -0.0010(16) 0.0037(17) 0.0020(16)
C23 0.038(2) 0.037(2) 0.032(2) -0.0051(17) 0.0109(17) 0.0055(17)
C24 0.043(2) 0.049(3) 0.043(2) -0.013(2) 0.0066(19) 0.004(2)
C25 0.051(3) 0.040(2) 0.044(2) 0.0017(19) 0.010(2) 0.014(2)
C26 0.045(2) 0.046(3) 0.042(2) -0.006(2) 0.0170(19) 0.009(2)
C27 0.037(2) 0.037(2) 0.033(2) 0.0018(17) 0.0073(17) -0.0083(17)
C28 0.050(3) 0.047(3) 0.047(3) 0.008(2) 0.019(2) -0.007(2)
C29 0.066(3) 0.046(3) 0.044(3) -0.004(2) 0.011(2) -0.020(2)
C30 0.049(3) 0.050(3) 0.053(3) 0.012(2) 0.006(2) -0.005(2)
C31 0.0270(18) 0.029(2) 0.0277(18) -0.0033(15) 0.0002(15) 0.0015(15)
C33 0.042(2) 0.033(2) 0.045(2) -0.0162(19) 0.0117(19) -0.0039(18)
C34 0.039(2) 0.026(2) 0.051(3) -0.0076(18) 0.0066(19) 0.0011(17)
C35 0.040(2) 0.031(2) 0.036(2) -0.0023(17) 0.0037(17) -0.0014(17)
C38 0.0243(18) 0.032(2) 0.0234(18) 0.0010(15) 0.0023(14) 0.0035(14)
C39 0.0243(17) 0.032(2) 0.0232(17) -0.0017(15) 0.0047(14) 0.0001(15)
C40 0.0295(19) 0.036(2) 0.0210(17) 0.0018(15) 0.0060(14) 0.0036(16)
C41 0.034(2) 0.029(2) 0.0308(19) -0.0010(16) 0.0080(16) 0.0019(16)
C42 0.034(2) 0.033(2) 0.0275(19) 0.0023(16) 0.0035(16) -0.0010(16)
C43 0.035(2) 0.042(2) 0.0230(18) 0.0028(16) 0.0105(16) 0.0009(17)
C44 0.029(2) 0.037(2) 0.0246(19) -0.0018(15) 0.0067(15) 0.0004(15)
C45 0.031(2) 0.042(2) 0.0240(18) -0.0034(16) 0.0072(15) 0.0029(17)
C46 0.0325(19) 0.034(2) 0.0233(18) -0.0029(15) 0.0009(15) 0.0033(16)
C47 0.0307(19) 0.0269(19) 0.0304(19) 0.0004(15) 0.0041(15) 0.0018(15)
C48 0.0280(18) 0.033(2) 0.0230(17) -0.0002(15) 0.0050(14) -0.0007(15)
C49 0.0255(18) 0.034(2) 0.0229(18) 0.0005(15) -0.0014(14) 0.0026(15)
C50 0.0238(17) 0.035(2) 0.0200(17) -0.0014(15) 0.0015(14) -0.0015(15)
C52 0.0279(19) 0.034(2) 0.0224(18) 0.0009(14) 0.0060(15) 0.0010(14)
C53 0.0310(19) 0.033(2) 0.0248(18) 0.0025(15) 0.0074(15) 0.0069(15)
C55 0.046(2) 0.036(2) 0.032(2) -0.0039(17) 0.0089(18) 0.0055(18)
C56 0.058(3) 0.030(2) 0.048(3) 0.0070(19) 0.015(2) 0.0089(19)
C57 0.062(3) 0.042(3) 0.039(2) 0.010(2) 0.019(2) 0.017(2)
C59 0.040(2) 0.033(2) 0.032(2) 0.0016(17) 0.0064(17) -0.0072(17)
C60 0.052(3) 0.038(3) 0.056(3) 0.012(2) 0.001(2) -0.005(2)
C61 0.056(3) 0.052(3) 0.037(2) -0.007(2) 0.010(2) -0.017(2)
C62 0.049(3) 0.043(3) 0.044(2) 0.005(2) 0.012(2) -0.010(2)
C63 0.037(2) 0.033(2) 0.0270(19) -0.0073(16) 0.0034(16) 0.0079(16)
C64 0.051(3) 0.042(3) 0.043(2) -0.006(2) 0.016(2) 0.013(2)
C65 0.055(3) 0.051(3) 0.036(2) 0.004(2) 0.006(2) 0.019(2)
C66 0.048(3) 0.042(3) 0.054(3) -0.012(2) -0.003(2) 0.011(2)
C67 0.0261(18) 0.036(2) 0.0207(17) -0.0030(15) 0.0066(14) -0.0059(15)
C69 0.046(2) 0.035(2) 0.037(2) 0.0038(18) 0.0088(18) -0.0066(18)
C70 0.057(3) 0.029(2) 0.047(3) -0.0041(19) 0.015(2) -0.0060(19)
C71 0.053(3) 0.046(3) 0.036(2) -0.0118(19) 0.017(2) -0.014(2)

loop_
_atom_type_symbol
_atom_type_description
_atom_type_number_in_cell
_atom_type_scat_dispersion_real
_atom_type_scat_dispersion_imag
_atom_type_scat_source
C C 266 0.0033 0.0016
; International Tables for Crystallography (1992). 
Vol. C, Tables 4.2.6.8 and 6.1.1.4
;
H H 266 0.0000 0.0000
; International Tables for Crystallography (1992). 
Vol. C, Tables 4.2.6.8 and 6.1.1.4
;
Ag Ag 8 -0.8971 1.1015
; International Tables for Crystallography (1992). 
Vol. C, Tables 4.2.6.8 and 6.1.1.4
;
Cl Cl 6 0.1484 0.1585
; International Tables for Crystallography (1992). 
Vol. C, Tables 4.2.6.8 and 6.1.1.4
;
F F 48 0.0171 0.0103
; International Tables for Crystallography (1992). 
Vol. C, Tables 4.2.6.8 and 6.1.1.4
;
N N 48 0.0061 0.0033
; International Tables for Crystallography (1992). 
Vol. C, Tables 4.2.6.8 and 6.1.1.4
;
P P 8 0.1023 0.0942
; International Tables for Crystallography (1992). 
Vol. C, Tables 4.2.6.8 and 6.1.1.4
;

loop_
_geom_angle_atom_site_label_1
_geom_angle_atom_site_label_2
_geom_angle_atom_site_label_3
_geom_angle
F3A P1 F1A 91.7(3)
F3A P1 F5A 90.6(4)
F1A P1 F5A 90.7(3)
F4B P1 F6B 91.6(4)
F4B P1 F2B 92.1(3)
F6B P1 F2B 90.9(3)
F3A P1 F4A 178.2(4)
F1A P1 F4A 88.0(3)
F5A P1 F4A 87.6(4)
F4B P1 F3B 177.6(4)
F6B P1 F3B 90.7(4)
F2B P1 F3B 88.4(3)
F4B P1 F1B 87.9(3)
F6B P1 F1B 90.5(3)
F2B P1 F1B 178.6(3)
F3B P1 F1B 91.5(3)
F4B P1 F5B 87.6(4)
F6B P1 F5B 179.0(5)
F2B P1 F5B 88.4(4)
F3B P1 F5B 90.1(4)
F1B P1 F5B 90.2(3)
F3A P1 F6A 90.7(4)
F1A P1 F6A 90.7(3)
F5A P1 F6A 178.1(5)
F4A P1 F6A 91.1(4)
F3A P1 F2A 88.4(2)
F1A P1 F2A 178.8(3)
F5A P1 F2A 88.1(3)
F4A P1 F2A 91.8(3)
F6A P1 F2A 90.5(3)
F8A P2 F11B 104.4(7)
F11B P2 F8B 90.5(4)
F8A P2 F11A 90.5(4)
F11B P2 F9B 90.7(3)
F8B P2 F9B 90.7(3)
F8A P2 F9A 90.7(3)
F11A P2 F9A 90.6(4)
F8A P2 F12A 88.9(4)
F11A P2 F12A 179.3(5)
F9A P2 F12A 88.9(4)
F11B P2 F12B 179.2(5)
F8B P2 F12B 88.8(4)
F9B P2 F12B 88.9(4)
F11B P2 F7B 89.1(3)
F8B P2 F7B 179.6(4)
F9B P2 F7B 89.3(3)
F12B P2 F7B 91.5(4)
F8A P2 F7A 179.6(4)
F11A P2 F7A 89.0(4)
F9A P2 F7A 89.3(3)
F12A P2 F7A 91.6(4)
F8A P2 F10A 89.1(3)
F11A P2 F10A 88.8(4)
F9A P2 F10A 179.4(4)
F12A P2 F10A 91.6(4)
F7A P2 F10A 90.9(3)
F11B P2 F10B 88.8(3)
F8B P2 F10B 89.2(3)
F9B P2 F10B 179.5(4)
F12B P2 F10B 91.6(4)
F7B P2 F10B 90.9(3)
N37 Ag1 N1 121.89(11)
N37 Ag1 N18 167.68(10)
N1 Ag1 N18 69.35(11)
N37 Ag1 N54 69.21(10)
N1 Ag1 N54 160.26(10)
N18 Ag1 N54 101.70(11)
N51 Ag2 N15 124.03(12)
N51 Ag2 N32 164.21(11)
N15 Ag2 N32 69.72(11)
N51 Ag2 N68 69.50(11)
N15 Ag2 N68 159.81(11)
N32 Ag2 N68 99.69(11)
N15 N1 C2 121.2(3)
N15 N1 Ag1 118.3(2)
C2 N1 Ag1 119.4(2)
N1 N15 C14 121.4(3)
N1 N15 Ag2 118.0(2)
C14 N15 Ag2 119.4(2)
C19 N18 C17 116.2(3)
C19 N18 Ag1 124.6(3)
C17 N18 Ag1 116.6(2)
C17 N22 C21 117.0(3)
C33 N32 C31 116.5(3)
C33 N32 Ag2 123.5(3)
C31 N32 Ag2 115.6(2)
C31 N36 C35 117.2(3)
N51 N37 C38 121.2(3)
N51 N37 Ag1 118.88(19)
C38 N37 Ag1 119.5(2)
C50 N51 N37 120.9(3)
C50 N51 Ag2 119.7(2)
N37 N51 Ag2 118.85(19)
C55 N54 C53 115.7(3)
C55 N54 Ag1 126.4(3)
C53 N54 Ag1 104.3(2)
C53 N58 C57 116.7(4)
C69 N68 C67 116.0(3)
C69 N68 Ag2 126.6(3)
C67 N68 Ag2 101.5(2)
C71 N72 C67 115.5(4)
N1 C2 C3 121.1(3)
N1 C2 C17 112.7(3)
C3 C2 C17 126.1(3)
C2 C3 C13 117.6(3)
C2 C3 C4 134.5(3)
C13 C3 C4 107.8(3)
C5 C4 C16 118.3(3)
C5 C4 C3 136.4(3)
C16 C4 C3 105.3(3)
C4 C5 C6 120.1(4)
C4 C5 H5 119.9
C6 C5 H5 119.9
C7 C6 C5 120.0(3)
C7 C6 C23 122.3(3)
C5 C6 C23 117.7(3)
C6 C7 C8 121.4(4)
C6 C7 H7 119.3
C8 C7 H7 119.3
C16 C8 C7 117.3(3)
C16 C8 C9 116.8(3)
C7 C8 C9 125.9(4)
C10 C9 C8 121.4(4)
C10 C9 H9 119.3
C8 C9 H9 119.3
C9 C10 C11 119.8(4)
C9 C10 C27 121.6(3)
C11 C10 C27 118.5(4)
C12 C11 C10 120.5(4)
C12 C11 H11 119.7
C10 C11 H11 119.7
C11 C12 C16 117.7(3)
C11 C12 C13 137.1(3)
C16 C12 C13 105.2(3)
C14 C13 C3 117.5(3)
C14 C13 C12 134.2(3)
C3 C13 C12 108.3(3)
N15 C14 C13 121.0(3)
N15 C14 C31 112.7(3)
C13 C14 C31 126.3(3)
C8 C16 C12 123.8(3)
C8 C16 C4 122.9(3)
C12 C16 C4 113.3(3)
N22 C17 N18 125.0(3)
N22 C17 C2 117.5(3)
N18 C17 C2 117.5(3)
N18 C19 C20 123.3(4)
N18 C19 H19 118.4
C20 C19 H19 118.4
C19 C20 C21 115.7(4)
C19 C20 H20 122.2
C21 C20 H20 122.2
N22 C21 C20 122.7(4)
N22 C21 H21 118.7
C20 C21 H21 118.7
C25 C23 C24 109.3(4)
C25 C23 C6 110.6(3)
C24 C23 C6 108.9(3)
C25 C23 C26 108.0(3)
C24 C23 C26 108.4(3)
C6 C23 C26 111.6(3)
C23 C24 H241 109.5
C23 C24 H242 109.5
H241 C24 H242 109.5
C23 C24 H243 109.5
H241 C24 H243 109.5
H242 C24 H243 109.5
C23 C25 H251 109.5
C23 C25 H252 109.5
H251 C25 H252 109.5
C23 C25 H253 109.5
H251 C25 H253 109.5
H252 C25 H253 109.5
C23 C26 H261 109.5
C23 C26 H262 109.5
H261 C26 H262 109.5
C23 C26 H263 109.5
H261 C26 H263 109.5
H262 C26 H263 109.5
C29 C27 C10 111.2(3)
C29 C27 C30 109.3(4)
C10 C27 C30 108.6(3)
C29 C27 C28 107.6(3)
C10 C27 C28 111.9(3)
C30 C27 C28 108.3(3)
C27 C28 H281 109.5
C27 C28 H282 109.5
H281 C28 H282 109.5
C27 C28 H283 109.5
H281 C28 H283 109.5
H282 C28 H283 109.5
C27 C29 H291 109.5
C27 C29 H292 109.5
H291 C29 H292 109.5
C27 C29 H293 109.5
H291 C29 H293 109.5
H292 C29 H293 109.5
C27 C30 H301 109.5
C27 C30 H302 109.5
H301 C30 H302 109.5
C27 C30 H303 109.5
H301 C30 H303 109.5
H302 C30 H303 109.5
N36 C31 N32 125.1(3)
N36 C31 C14 117.3(3)
N32 C31 C14 117.5(3)
N32 C33 C34 122.6(4)
N32 C33 H33 118.7
C34 C33 H33 118.7
C35 C34 C33 116.5(4)
C35 C34 H34 121.7
C33 C34 H34 121.7
N36 C35 C34 121.9(4)
N36 C35 H35 119.0
C34 C35 H35 119.0
N37 C38 C39 121.4(3)
N37 C38 C53 114.9(3)
C39 C38 C53 123.7(3)
C38 C39 C49 117.4(3)
C38 C39 C40 134.5(4)
C49 C39 C40 108.0(3)
C41 C40 C52 118.2(3)
C41 C40 C39 136.1(4)
C52 C40 C39 105.5(3)
C40 C41 C42 120.3(3)
C40 C41 H41 119.9
C42 C41 H41 119.9
C43 C42 C41 119.7(4)
C43 C42 C59 122.5(3)
C41 C42 C59 117.9(3)
C42 C43 C44 121.7(3)
C42 C43 H43 119.2
C44 C43 H43 119.2
C52 C44 C45 116.8(3)
C52 C44 C43 116.3(3)
C45 C44 C43 126.8(4)
C46 C45 C44 121.9(3)
C46 C45 H45 119.1
C44 C45 H45 119.1
C45 C46 C47 119.2(3)
C45 C46 C63 122.4(3)
C47 C46 C63 118.3(3)
C48 C47 C46 120.8(3)
C48 C47 H47 119.6
C46 C47 H47 119.6
C47 C48 C52 117.9(3)
C47 C48 C49 136.2(3)
C52 C48 C49 105.7(3)
C50 C49 C39 117.3(3)
C50 C49 C48 134.3(4)
C39 C49 C48 108.2(3)
N51 C50 C49 121.8(3)
N51 C50 C67 115.2(3)
C49 C50 C67 123.0(3)
C48 C52 C44 123.3(3)
C48 C52 C40 112.6(3)
C44 C52 C40 123.8(3)
N58 C53 N54 125.9(4)
N58 C53 C38 117.3(3)
N54 C53 C38 116.8(3)
N54 C55 C56 122.8(4)
N54 C55 H55 118.6
C56 C55 H55 118.6
C57 C56 C55 116.3(4)
C57 C56 H56 121.9
C55 C56 H56 121.9
N58 C57 C56 122.4(4)
N58 C57 H57 118.8
C56 C57 H57 118.8
C62 C59 C60 109.1(3)
C62 C59 C42 111.9(3)
C60 C59 C42 108.9(3)
C62 C59 C61 108.1(3)
C60 C59 C61 109.4(4)
C42 C59 C61 109.5(3)
C59 C60 H601 109.5
C59 C60 H602 109.5
H601 C60 H602 109.5
C59 C60 H603 109.5
H601 C60 H603 109.5
H602 C60 H603 109.5
C59 C61 H611 109.5
C59 C61 H612 109.5
H611 C61 H612 109.5
C59 C61 H613 109.5
H611 C61 H613 109.5
H612 C61 H613 109.5
C59 C62 H621 109.5
C59 C62 H622 109.5
H621 C62 H622 109.5
C59 C62 H623 109.5
H621 C62 H623 109.5
H622 C62 H623 109.5
C66 C63 C46 109.7(3)
C66 C63 C64 108.3(3)
C46 C63 C64 111.7(3)
C66 C63 C65 110.2(4)
C46 C63 C65 108.8(3)
C64 C63 C65 108.1(3)
C63 C64 H641 109.5
C63 C64 H642 109.5
H641 C64 H642 109.5
C63 C64 H643 109.5
H641 C64 H643 109.5
H642 C64 H643 109.5
C63 C65 H651 109.5
C63 C65 H652 109.5
H651 C65 H652 109.5
C63 C65 H653 109.5
H651 C65 H653 109.5
H652 C65 H653 109.5
C63 C66 H661 109.5
C63 C66 H662 109.5
H661 C66 H662 109.5
C63 C66 H663 109.5
H661 C66 H663 109.5
H662 C66 H663 109.5
N72 C67 N68 126.4(4)
N72 C67 C50 116.6(3)
N68 C67 C50 117.0(3)
N68 C69 C70 121.9(4)
N68 C69 H69 119.1
C70 C69 H69 119.1
C71 C70 C69 116.8(4)
C71 C70 H70 121.6
C69 C70 H70 121.6
N72 C71 C70 123.3(4)
N72 C71 H71 118.4
C70 C71 H71 118.4

loop_
_geom_bond_atom_site_label_1
_geom_bond_atom_site_label_2
_geom_bond_distance
P1 F4B 1.589(3)
P1 F3A 1.590(3)
P1 F1A 1.590(3)
P1 F5A 1.591(3)
P1 F6B 1.591(3)
P1 F2B 1.592(3)
P1 F4A 1.593(3)
P1 F3B 1.593(3)
P1 F1B 1.595(3)
P1 F5B 1.595(3)
P1 F6A 1.595(3)
P1 F2A 1.597(3)
P2 F8A 1.583(4)
P2 F11B 1.583(3)
P2 F8B 1.583(4)
P2 F11A 1.584(4)
P2 F9B 1.584(4)
P2 F9A 1.584(4)
P2 F12A 1.586(4)
P2 F12B 1.586(4)
P2 F7B 1.587(3)
P2 F7A 1.587(4)
P2 F10A 1.590(4)
P2 F10B 1.590(4)
Ag1 N37 2.305(3)
Ag1 N1 2.360(3)
Ag1 N18 2.366(3)
Ag1 N54 2.561(3)
Ag2 N51 2.265(3)
Ag2 N15 2.329(3)
Ag2 N32 2.362(3)
Ag2 N68 2.601(3)
N1 N15 1.331(5)
N1 C2 1.350(5)
N15 C14 1.352(5)
N18 C19 1.333(5)
N18 C17 1.352(5)
N22 C17 1.323(5)
N22 C21 1.340(5)
N32 C33 1.340(5)
N32 C31 1.340(5)
N36 C31 1.330(5)
N36 C35 1.345(5)
N37 N51 1.337(5)
N37 C38 1.342(5)
N51 C50 1.333(5)
N54 C55 1.334(5)
N54 C53 1.349(5)
N58 C53 1.329(5)
N58 C57 1.330(6)
N68 C69 1.336(5)
N68 C67 1.343(5)
N72 C71 1.333(6)
N72 C67 1.334(5)
C2 C3 1.401(5)
C2 C17 1.491(5)
C3 C13 1.438(5)
C3 C4 1.484(5)
C4 C5 1.385(5)
C4 C16 1.413(5)
C5 C6 1.422(5)
C5 H5 0.9500
C6 C7 1.377(6)
C6 C23 1.538(5)
C7 C8 1.414(5)
C7 H7 0.9500
C8 C16 1.389(6)
C8 C9 1.420(5)
C9 C10 1.385(6)
C9 H9 0.9500
C10 C11 1.420(5)
C10 C27 1.536(5)
C11 C12 1.392(5)
C11 H11 0.9500
C12 C16 1.409(5)
C12 C13 1.481(5)
C13 C14 1.404(5)
C14 C31 1.483(5)
C19 C20 1.378(6)
C19 H19 0.9500
C20 C21 1.379(6)
C20 H20 0.9500
C21 H21 0.9500
C23 C25 1.533(6)
C23 C24 1.535(6)
C23 C26 1.543(5)
C24 H241 0.9800
C24 H242 0.9800
C24 H243 0.9800
C25 H251 0.9800
C25 H252 0.9800
C25 H253 0.9800
C26 H261 0.9800
C26 H262 0.9800
C26 H263 0.9800
C27 C29 1.523(6)
C27 C30 1.540(6)
C27 C28 1.544(6)
C28 H281 0.9800
C28 H282 0.9800
C28 H283 0.9800
C29 H291 0.9800
C29 H292 0.9800
C29 H293 0.9800
C30 H301 0.9800
C30 H302 0.9800
C30 H303 0.9800
C33 C34 1.378(6)
C33 H33 0.9500
C34 C35 1.378(6)
C34 H34 0.9500
C35 H35 0.9500
C38 C39 1.406(5)
C38 C53 1.489(5)
C39 C49 1.424(6)
C39 C40 1.470(5)
C40 C41 1.380(5)
C40 C52 1.405(5)
C41 C42 1.435(5)
C41 H41 0.9500
C42 C43 1.385(6)
C42 C59 1.530(5)
C43 C44 1.415(5)
C43 H43 0.9500
C44 C52 1.405(5)
C44 C45 1.411(5)
C45 C46 1.385(6)
C45 H45 0.9500
C46 C47 1.424(5)
C46 C63 1.530(5)
C47 C48 1.394(5)
C47 H47 0.9500
C48 C52 1.402(5)
C48 C49 1.464(5)
C49 C50 1.407(5)
C50 C67 1.478(5)
C55 C56 1.383(6)
C55 H55 0.9500
C56 C57 1.382(6)
C56 H56 0.9500
C57 H57 0.9500
C59 C62 1.520(6)
C59 C60 1.526(6)
C59 C61 1.544(6)
C60 H601 0.9800
C60 H602 0.9800
C60 H603 0.9800
C61 H611 0.9800
C61 H612 0.9800
C61 H613 0.9800
C62 H621 0.9800
C62 H622 0.9800
C62 H623 0.9800
C63 C66 1.525(6)
C63 C64 1.535(5)
C63 C65 1.536(6)
C64 H641 0.9800
C64 H642 0.9800
C64 H643 0.9800
C65 H651 0.9800
C65 H652 0.9800
C65 H653 0.9800
C66 H661 0.9800
C66 H662 0.9800
C66 H663 0.9800
C69 C70 1.386(6)
C69 H69 0.9500
C70 C71 1.365(6)
C70 H70 0.9500
C71 H71 0.9500

loop_
_geom_torsion_atom_site_label_1
_geom_torsion_atom_site_label_2
_geom_torsion_atom_site_label_3
_geom_torsion_atom_site_label_4
_geom_torsion
N37 Ag1 N1 N15 1.5(3)
N18 Ag1 N1 N15 175.9(3)
N54 Ag1 N1 N15 -118.2(3)
N37 Ag1 N1 C2 -166.6(2)
N18 Ag1 N1 C2 7.7(2)
N54 Ag1 N1 C2 73.6(4)
C2 N1 N15 C14 0.6(5)
Ag1 N1 N15 C14 -167.4(3)
C2 N1 N15 Ag2 168.0(3)
Ag1 N1 N15 Ag2 0.0(3)
N51 Ag2 N15 N1 -2.0(3)
N32 Ag2 N15 N1 -173.3(3)
N68 Ag2 N15 N1 125.7(3)
N51 Ag2 N15 C14 165.6(2)
N32 Ag2 N15 C14 -5.6(2)
N68 Ag2 N15 C14 -66.6(4)
N37 Ag1 N18 C19 -35.9(7)
N1 Ag1 N18 C19 167.2(3)
N54 Ag1 N18 C19 5.5(3)
N37 Ag1 N18 C17 163.2(4)
N1 Ag1 N18 C17 6.3(2)
N54 Ag1 N18 C17 -155.3(2)
N51 Ag2 N32 C33 43.0(6)
N15 Ag2 N32 C33 -164.6(3)
N68 Ag2 N32 C33 -2.4(3)
N51 Ag2 N32 C31 -161.5(3)
N15 Ag2 N32 C31 -9.1(2)
N68 Ag2 N32 C31 153.1(3)
N1 Ag1 N37 N51 -0.9(3)
N18 Ag1 N37 N51 -155.3(4)
N54 Ag1 N37 N51 160.8(2)
N1 Ag1 N37 C38 -173.5(2)
N18 Ag1 N37 C38 32.1(6)
N54 Ag1 N37 C38 -11.8(2)
C38 N37 N51 C50 0.1(5)
Ag1 N37 N51 C50 -172.3(2)
C38 N37 N51 Ag2 171.4(2)
Ag1 N37 N51 Ag2 -1.0(3)
N15 Ag2 N51 C50 174.1(2)
N32 Ag2 N51 C50 -37.6(5)
N68 Ag2 N51 C50 11.0(2)
N15 Ag2 N51 N37 2.7(3)
N32 Ag2 N51 N37 151.0(4)
N68 Ag2 N51 N37 -160.4(2)
N37 Ag1 N54 C55 166.2(3)
N1 Ag1 N54 C55 -65.8(5)
N18 Ag1 N54 C55 -5.1(3)
N37 Ag1 N54 C53 28.2(2)
N1 Ag1 N54 C53 156.2(3)
N18 Ag1 N54 C53 -143.1(2)
N51 Ag2 N68 C69 -163.7(4)
N15 Ag2 N68 C69 60.7(5)
N32 Ag2 N68 C69 4.3(3)
N51 Ag2 N68 C67 -28.7(2)
N15 Ag2 N68 C67 -164.3(3)
N32 Ag2 N68 C67 139.3(2)
N15 N1 C2 C3 -4.7(5)
Ag1 N1 C2 C3 163.1(2)
N15 N1 C2 C17 173.2(3)
Ag1 N1 C2 C17 -19.0(4)
N1 C2 C3 C13 4.9(5)
C17 C2 C3 C13 -172.7(3)
N1 C2 C3 C4 -175.5(4)
C17 C2 C3 C4 6.9(6)
C2 C3 C4 C5 -1.4(7)
C13 C3 C4 C5 178.2(4)
C2 C3 C4 C16 179.4(4)
C13 C3 C4 C16 -0.9(4)
C16 C4 C5 C6 0.8(5)
C3 C4 C5 C6 -178.2(4)
C4 C5 C6 C7 -1.6(6)
C4 C5 C6 C23 175.6(3)
C5 C6 C7 C8 1.3(6)
C23 C6 C7 C8 -175.8(4)
C6 C7 C8 C16 -0.2(6)
C6 C7 C8 C9 176.7(4)
C16 C8 C9 C10 0.9(6)
C7 C8 C9 C10 -176.0(4)
C8 C9 C10 C11 -1.7(6)
C8 C9 C10 C27 174.9(4)
C9 C10 C11 C12 1.2(6)
C27 C10 C11 C12 -175.6(3)
C10 C11 C12 C16 0.1(5)
C10 C11 C12 C13 177.8(4)
C2 C3 C13 C14 -1.2(4)
C4 C3 C13 C14 179.1(3)
C2 C3 C13 C12 -179.9(3)
C4 C3 C13 C12 0.4(4)
C11 C12 C13 C14 4.0(7)
C16 C12 C13 C14 -178.1(4)
C11 C12 C13 C3 -177.6(4)
C16 C12 C13 C3 0.3(4)
N1 N15 C14 C13 3.2(5)
Ag2 N15 C14 C13 -164.0(3)
N1 N15 C14 C31 -174.9(3)
Ag2 N15 C14 C31 17.9(4)
C3 C13 C14 N15 -2.8(5)
C12 C13 C14 N15 175.6(4)
C3 C13 C14 C31 175.1(3)
C12 C13 C14 C31 -6.6(6)
C7 C8 C16 C12 177.6(4)
C9 C8 C16 C12 0.4(6)
C7 C8 C16 C4 -0.6(6)
C9 C8 C16 C4 -177.7(4)
C11 C12 C16 C8 -0.9(6)
C13 C12 C16 C8 -179.3(4)
C11 C12 C16 C4 177.4(3)
C13 C12 C16 C4 -1.0(4)
C5 C4 C16 C8 0.3(6)
C3 C4 C16 C8 179.6(4)
C5 C4 C16 C12 -178.1(3)
C3 C4 C16 C12 1.2(4)
C21 N22 C17 N18 3.7(5)
C21 N22 C17 C2 -177.8(3)
C19 N18 C17 N22 -2.6(5)
Ag1 N18 C17 N22 159.9(3)
C19 N18 C17 C2 178.9(3)
Ag1 N18 C17 C2 -18.6(4)
N1 C2 C17 N22 -153.9(3)
C3 C2 C17 N22 23.9(5)
N1 C2 C17 N18 24.8(4)
C3 C2 C17 N18 -157.5(3)
C17 N18 C19 C20 -1.1(6)
Ag1 N18 C19 C20 -162.0(3)
N18 C19 C20 C21 3.3(6)
C17 N22 C21 C20 -1.1(6)
C19 C20 C21 N22 -2.1(6)
C7 C6 C23 C25 -123.0(4)
C5 C6 C23 C25 59.9(5)
C7 C6 C23 C24 116.9(4)
C5 C6 C23 C24 -60.2(4)
C7 C6 C23 C26 -2.8(5)
C5 C6 C23 C26 -179.9(3)
C9 C10 C27 C29 124.4(4)
C11 C10 C27 C29 -58.9(5)
C9 C10 C27 C30 -115.4(4)
C11 C10 C27 C30 61.3(5)
C9 C10 C27 C28 4.0(5)
C11 C10 C27 C28 -179.3(3)
C35 N36 C31 N32 -2.7(5)
C35 N36 C31 C14 -179.2(3)
C33 N32 C31 N36 2.9(5)
Ag2 N32 C31 N36 -154.4(3)
C33 N32 C31 C14 179.3(3)
Ag2 N32 C31 C14 22.0(4)
N15 C14 C31 N36 150.3(3)
C13 C14 C31 N36 -27.8(5)
N15 C14 C31 N32 -26.4(4)
C13 C14 C31 N32 155.5(3)
C31 N32 C33 C34 -0.4(6)
Ag2 N32 C33 C34 154.9(3)
N32 C33 C34 C35 -1.9(6)
C31 N36 C35 C34 0.1(6)
C33 C34 C35 N36 2.0(6)
N51 N37 C38 C39 -0.2(5)
Ag1 N37 C38 C39 172.2(2)
N51 N37 C38 C53 -178.2(3)
Ag1 N37 C38 C53 -5.8(4)
N37 C38 C39 C49 -0.2(5)
C53 C38 C39 C49 177.6(3)
N37 C38 C39 C40 -174.5(4)
C53 C38 C39 C40 3.4(6)
C38 C39 C40 C41 1.0(7)
C49 C39 C40 C41 -173.7(4)
C38 C39 C40 C52 175.6(4)
C49 C39 C40 C52 0.9(4)
C52 C40 C41 C42 0.1(5)
C39 C40 C41 C42 174.2(4)
C40 C41 C42 C43 1.3(5)
C40 C41 C42 C59 -177.2(3)
C41 C42 C43 C44 -3.0(6)
C59 C42 C43 C44 175.5(4)
C42 C43 C44 C52 3.0(6)
C42 C43 C44 C45 -173.5(4)
C52 C44 C45 C46 -4.0(6)
C43 C44 C45 C46 172.5(4)
C44 C45 C46 C47 4.1(5)
C44 C45 C46 C63 -174.3(4)
C45 C46 C47 C48 -1.8(5)
C63 C46 C47 C48 176.7(3)
C46 C47 C48 C52 -0.4(5)
C46 C47 C48 C49 -173.8(4)
C38 C39 C49 C50 0.6(4)
C40 C39 C49 C50 176.3(3)
C38 C39 C49 C48 -175.8(3)
C40 C39 C49 C48 -0.1(4)
C47 C48 C49 C50 -2.4(7)
C52 C48 C49 C50 -176.4(4)
C47 C48 C49 C39 173.2(4)
C52 C48 C49 C39 -0.8(4)
N37 N51 C50 C49 0.3(5)
Ag2 N51 C50 C49 -170.9(2)
N37 N51 C50 C67 179.1(3)
Ag2 N51 C50 C67 7.9(4)
C39 C49 C50 N51 -0.7(5)
C48 C49 C50 N51 174.5(4)
C39 C49 C50 C67 -179.4(3)
C48 C49 C50 C67 -4.2(6)
C47 C48 C52 C44 0.4(6)
C49 C48 C52 C44 175.7(3)
C47 C48 C52 C40 -173.8(3)
C49 C48 C52 C40 1.5(4)
C45 C44 C52 C48 1.7(6)
C43 C44 C52 C48 -175.2(4)
C45 C44 C52 C40 175.3(4)
C43 C44 C52 C40 -1.6(6)
C41 C40 C52 C48 174.3(3)
C39 C40 C52 C48 -1.5(4)
C41 C40 C52 C44 0.1(6)
C39 C40 C52 C44 -175.7(4)
C57 N58 C53 N54 4.7(6)
C57 N58 C53 C38 -174.3(4)
C55 N54 C53 N58 -5.5(6)
Ag1 N54 C53 N58 137.8(3)
C55 N54 C53 C38 173.5(3)
Ag1 N54 C53 C38 -43.2(3)
N37 C38 C53 N58 -143.8(3)
C39 C38 C53 N58 38.2(5)
N37 C38 C53 N54 37.1(5)
C39 C38 C53 N54 -140.9(4)
C53 N54 C55 C56 1.5(6)
Ag1 N54 C55 C56 -132.5(4)
N54 C55 C56 C57 2.6(7)
C53 N58 C57 C56 0.1(6)
C55 C56 C57 N58 -3.5(7)
C43 C42 C59 C62 -4.1(5)
C41 C42 C59 C62 174.4(3)
C43 C42 C59 C60 116.6(4)
C41 C42 C59 C60 -64.9(4)
C43 C42 C59 C61 -123.8(4)
C41 C42 C59 C61 54.6(5)
C45 C46 C63 C66 -119.4(4)
C47 C46 C63 C66 62.2(4)
C45 C46 C63 C64 0.7(5)
C47 C46 C63 C64 -177.7(3)
C45 C46 C63 C65 119.9(4)
C47 C46 C63 C65 -58.5(5)
C71 N72 C67 N68 -4.3(6)
C71 N72 C67 C50 175.3(3)
C69 N68 C67 N72 5.5(6)
Ag2 N68 C67 N72 -135.4(3)
C69 N68 C67 C50 -174.2(3)
Ag2 N68 C67 C50 45.0(3)
N51 C50 C67 N72 139.2(3)
C49 C50 C67 N72 -42.0(5)
N51 C50 C67 N68 -41.1(4)
C49 C50 C67 N68 137.7(4)
C67 N68 C69 C70 -2.4(6)
Ag2 N68 C69 C70 127.2(4)
N68 C69 C70 C71 -1.3(7)
C67 N72 C71 C70 0.0(6)
C69 C70 C71 N72 2.5(7)

loop_
_platon_squeeze_void_nr
_platon_squeeze_void_average_x
_platon_squeeze_void_average_y
_platon_squeeze_void_average_z
_platon_squeeze_void_volume
_platon_squeeze_void_count_electrons
_platon_squeeze_void_content
1 0.500 0.000 0.382 825 143 ' '
2 0.500 0.500 0.182 825 143 ' '
